data_1536078
loop_
_publ_author_name
'Viklund, P.'
'Svensson, C.'
'Haeussermann, U.'
'Simak, S.I.'
'Hull, S.'
'Berastegui, P.'

_publ_section_title
;
 The compounds V8 Ga36.9 Zn4.1, Cr8 Ga29.8 Zn11.2 and Mn8 Ga27.4 Zn13.6: A
 remarkable segregation of Zn and Ga in an intermetallic framework
;
_journal_name_full 'Chemistry - A European Journal'
_journal_page_first 5143
_journal_page_last 5152
_journal_volume 7
_journal_year 2001
_chemical_formula_sum 'Ga41 V8'
_space_group_IT_number 148
_symmetry_space_group_name_Hall '-R 3'
_symmetry_space_group_name_H-M 'R -3 :H'
_cell_angle_alpha 90
_cell_angle_beta 90
_cell_angle_gamma 120
_cell_formula_units_Z 3
_cell_length_a 13.9351
_cell_length_b 13.9351
_cell_length_c 14.8828
_cell_volume 2502.854
_citation_journal_id_ASTM CEUJED
_cod_data_source_file Viklund_CEUJED_2001_240.cif
_cod_data_source_block Ga41V8
_cod_database_code 1536078

loop_
_symmetry_equiv_pos_as_xyz
x,y,z
-y,x-y,z
-x+y,-x,z
-x,-y,-z
y,-x+y,-z
x-y,x,-z
x+2/3,y+1/3,z+1/3
-y+2/3,x-y+1/3,z+1/3
-x+y+2/3,-x+1/3,z+1/3
-x+2/3,-y+1/3,-z+1/3
y+2/3,-x+y+1/3,-z+1/3
x-y+2/3,x+1/3,-z+1/3
x+1/3,y+2/3,z+2/3
-y+1/3,x-y+2/3,z+2/3
-x+y+1/3,-x+2/3,z+2/3
-x+1/3,-y+2/3,-z+2/3
y+1/3,-x+y+2/3,-z+2/3
x-y+1/3,x+2/3,-z+2/3

loop_
_atom_site_label
_atom_site_type_symbol
_atom_site_fract_x
_atom_site_fract_y
_atom_site_fract_z
_atom_site_occupancy
_atom_site_U_iso_or_equiv
Ga7 Ga 0.44879 -0.20976 0.33158 1 0.0
Ga8 Ga 0.6667 0.3333 0.3333 1 0.0
Ga9 Ga 0.3333 -0.3333 0.1667 1 0.0
Ga4 Ga 0.1667 -0.1667 0.3333 1 0.0
Ga5 Ga 0.49681 0.17667 0.44706 1 0.0
Ga1 Ga 0.48404 0.01451 0.33961 1 0.0
V1 V 0.30981 0.01452 0.40118 1 0.0
Ga6 Ga 0.44475 -0.0906 0.17051 1 0.0
Ga2 Ga 0.31951 0.00916 0.23276 1 0.0
Ga3 Ga 0.33386 -0.1506 0.45131 1 0.0
V2 V 0.6667 0.3333 0.5195 1 0.0
